data_4075806
loop_
_publ_author_name
'You, Fei'
'Friedman, Lee A.'
'Bassett, Kimberley C.'
'Lin, Yunqing'
'Sabat, Michal'
'Harman, W. Dean'

_publ_section_title
;
 Rhenium(I) \h2-Coordinated Furan Complexes:&#x00A0; Converting Furan into
 a 1,3-Carbon Dipole
;
_journal_issue 12
_journal_name_full Organometallics
_journal_page_first 2903
_journal_paper_doi 10.1021/om050075h
_journal_volume 24
_journal_year 2005
_chemical_formula_sum 'C24 H30 B N8 O3 Re'
_chemical_formula_weight 675.57
_chemical_name_systematic
; 
 ? 
;
_space_group_IT_number 14
_symmetry_cell_setting monoclinic
_symmetry_space_group_name_Hall '-P 2ybc'
_symmetry_space_group_name_H-M 'P 1 21/c 1'
_atom_sites_solution_hydrogens difmap
_atom_sites_solution_primary direct
_atom_sites_solution_secondary difmap
_audit_creation_method SHELXL-97
_cell_angle_alpha 90.00
_cell_angle_beta 104.2680(10)
_cell_angle_gamma 90.00
_cell_formula_units_Z 4
_cell_length_a 14.2873(6)
_cell_length_b 11.7338(5)
_cell_length_c 16.4410(7)
_cell_measurement_reflns_used 8024
_cell_measurement_temperature 153(2)
_cell_measurement_theta_max 32.483
_cell_measurement_theta_min 2.155
_cell_volume 2671.2(2)
_computing_cell_refinement 'Bruker SMART'
_computing_data_collection 'Bruker SMART'
_computing_data_reduction 'Bruker SHELXTL'
_computing_molecular_graphics 'Bruker SHELXTL'
_computing_publication_material 'Bruker SHELXTL'
_computing_structure_refinement 'SHELXL-97 (Sheldrick, 1997)'
_computing_structure_solution 'SHELXS-97 (Sheldrick, 1990)'
_diffrn_ambient_temperature 153(2)
_diffrn_measured_fraction_theta_full 0.998
_diffrn_measured_fraction_theta_max 0.998
_diffrn_measurement_device_type 'Bruker SMART APEX CCD area detector'
_diffrn_measurement_method 'phi and omega scans'
_diffrn_radiation_monochromator graphite
_diffrn_radiation_source 'fine-focus sealed tube'
_diffrn_radiation_type MoK\a
_diffrn_radiation_wavelength 0.71073
_diffrn_reflns_av_R_equivalents 0.0298
_diffrn_reflns_av_sigmaI/netI 0.0304
_diffrn_reflns_limit_h_max 21
_diffrn_reflns_limit_h_min -21
_diffrn_reflns_limit_k_max 17
_diffrn_reflns_limit_k_min -17
_diffrn_reflns_limit_l_max 24
_diffrn_reflns_limit_l_min -24
_diffrn_reflns_number 36323
_diffrn_reflns_theta_full 32.51
_diffrn_reflns_theta_max 32.51
_diffrn_reflns_theta_min 1.47
_exptl_absorpt_coefficient_mu 4.591
_exptl_absorpt_correction_T_max 0.801929
_exptl_absorpt_correction_T_min 0.526747
_exptl_absorpt_correction_type empirical
_exptl_absorpt_process_details 'Bruker SADABS'
_exptl_crystal_colour orange
_exptl_crystal_density_diffrn 1.680
_exptl_crystal_density_meas ?
_exptl_crystal_density_method 'not measured'
_exptl_crystal_description block
_exptl_crystal_F_000 1336
_exptl_crystal_size_max 0.27
_exptl_crystal_size_mid 0.22
_exptl_crystal_size_min 0.18
_refine_diff_density_max 1.207
_refine_diff_density_min -0.936
_refine_diff_density_rms 0.138
_refine_ls_extinction_coef none
_refine_ls_extinction_method none
_refine_ls_goodness_of_fit_ref 0.922
_refine_ls_hydrogen_treatment allref
_refine_ls_matrix_type full
_refine_ls_number_parameters 454
_refine_ls_number_reflns 9666
_refine_ls_number_restraints 0
_refine_ls_restrained_S_all 0.922
_refine_ls_R_factor_all 0.0251
_refine_ls_R_factor_gt 0.0201
_refine_ls_shift/su_max 0.003
_refine_ls_shift/su_mean 0.000
_refine_ls_structure_factor_coef Fsqd
_refine_ls_weighting_details 'calc w=1/[\s^2^(Fo^2^)+(0.0236P)^2^+0.0000P] where P=(Fo^2^+2Fc^2^)/3'
_refine_ls_weighting_scheme calc
_refine_ls_wR_factor_gt 0.0443
_refine_ls_wR_factor_ref 0.0451
_reflns_number_gt 8072
_reflns_number_total 9666
_reflns_threshold_expression >2sigma(I)
_cod_data_source_file om050075hsi20050202_022445.cif
_cod_data_source_block c24h30bn8o3re
_cod_depositor_comments
;
The following automatic conversions were performed:

'_symmetry_cell_setting' value 'Monoclinic' changed to 'monoclinic'
according to /home/saulius/struct/CIF-dictionaries/cif_core.dic
dictionary named 'cif_core.dic' version 2.4.1 from 2010-06-29.

Automatic conversion script
Id: cif_fix_values 1715 2011-07-08 13:25:40Z adriana 

The following automatic conversions were performed:

'_exptl_crystal_density_meas' value 'not measured' was changed to '?'
- the value is perceived as not measured.

Automatic conversion script
Id: cif_fix_values 3008 2015-01-20 13:52:24Z robertas 
;
_cod_original_sg_symbol_H-M P2(1)/c
_cod_database_code 4075806

loop_
_symmetry_equiv_pos_as_xyz
'x, y, z'
'-x, y+1/2, -z+1/2'
'-x, -y, -z'
'x, -y-1/2, z-1/2'

loop_
_atom_site_label
_atom_site_type_symbol
_atom_site_fract_x
_atom_site_fract_y
_atom_site_fract_z
_atom_site_U_iso_or_equiv
_atom_site_adp_type
_atom_site_occupancy
_atom_site_symmetry_multiplicity
_atom_site_calc_flag
Re Re 0.232880(5) 0.521017(6) 0.295739(4) 0.01536(2) Uani 1 1 d
O1 O 0.25404(11) 0.89480(12) 0.25387(10) 0.0319(3) Uani 1 1 d
O2 O 0.37962(15) 0.46955(14) 0.07000(12) 0.0445(5) Uani 1 1 d
O3 O 0.11169(10) 0.60917(12) 0.13092(8) 0.0251(3) Uani 1 1 d
N1 N 0.30894(11) 0.43642(14) 0.41821(10) 0.0226(3) Uani 1 1 d
N2 N 0.29039(13) 0.32396(15) 0.42800(11) 0.0270(4) Uani 1 1 d
N3 N 0.10843(12) 0.44144(14) 0.32640(10) 0.0217(3) Uani 1 1 d
N4 N 0.11493(13) 0.33509(14) 0.36065(11) 0.0259(4) Uani 1 1 d
N5 N 0.23094(12) 0.35621(13) 0.23619(10) 0.0228(3) Uani 1 1 d
N6 N 0.22467(13) 0.25827(15) 0.27965(12) 0.0290(4) Uani 1 1 d
N7 N 0.18640(11) 0.65166(13) 0.36936(9) 0.0181(3) Uani 1 1 d
N8 N 0.10361(13) 0.79609(14) 0.40132(11) 0.0251(3) Uani 1 1 d
C1 C 0.37623(14) 0.53894(15) 0.26508(12) 0.0204(4) Uani 1 1 d
C2 C 0.36038(13) 0.62766(15) 0.32075(11) 0.0180(3) Uani 1 1 d
C3 C 0.37009(14) 0.74443(15) 0.28183(11) 0.0190(3) Uani 1 1 d
C4 C 0.34923(15) 0.71963(16) 0.18815(12) 0.0211(4) Uani 1 1 d
C5 C 0.39297(15) 0.60070(16) 0.18465(12) 0.0230(4) Uani 1 1 d
C6 C 0.31455(15) 0.84328(16) 0.30561(13) 0.0234(4) Uani 1 1 d
C7 C 0.3409(2) 0.8791(2) 0.39609(15) 0.0339(5) Uani 1 1 d
C8 C 0.34144(19) 0.53814(17) 0.10715(14) 0.0293(5) Uani 1 1 d
C9 C 0.50098(17) 0.6103(2) 0.18813(17) 0.0336(5) Uani 1 1 d
C10 C 0.44148(16) 0.4362(2) 0.29147(16) 0.0296(4) Uani 1 1 d
C11 C 0.34678(16) 0.2857(2) 0.50080(15) 0.0348(5) Uani 1 1 d
C12 C 0.40255(17) 0.3738(2) 0.54003(15) 0.0365(6) Uani 1 1 d
C13 C 0.37667(15) 0.46613(19) 0.48658(13) 0.0275(4) Uani 1 1 d
C14 C 0.03214(16) 0.3101(2) 0.38158(14) 0.0328(5) Uani 1 1 d
C15 C -0.02979(16) 0.4006(2) 0.36105(15) 0.0345(5) Uani 1 1 d
C16 C 0.02071(15) 0.4809(2) 0.32675(14) 0.0268(4) Uani 1 1 d
C17 C 0.21278(18) 0.16824(19) 0.22698(17) 0.0364(5) Uani 1 1 d
C18 C 0.2118(2) 0.2065(2) 0.14839(18) 0.0420(6) Uani 1 1 d
C19 C 0.22273(17) 0.32439(19) 0.15664(15) 0.0317(5) Uani 1 1 d
C20 C 0.13083(14) 0.74003(16) 0.33948(12) 0.0208(4) Uani 1 1 d
C21 C 0.14314(16) 0.74027(19) 0.47471(13) 0.0275(4) Uani 1 1 d
C22 C 0.19348(15) 0.65113(18) 0.45494(12) 0.0247(4) Uani 1 1 d
C23 C 0.0451(2) 0.8994(2) 0.3923(2) 0.0422(6) Uani 1 1 d
C24 C 0.16185(13) 0.57946(15) 0.19646(11) 0.0187(3) Uani 1 1 d
B B 0.20671(19) 0.2633(2) 0.36753(16) 0.0290(5) Uani 1 1 d
H1B H 0.1967(17) 0.181(2) 0.3892(14) 0.031(6) Uiso 1 1 d
H2 H 0.3919(14) 0.6194(16) 0.3792(12) 0.010(5) Uiso 1 1 d
H3 H 0.4400(16) 0.7702(19) 0.3026(13) 0.026(6) Uiso 1 1 d
H4A H 0.3767(16) 0.7752(19) 0.1577(14) 0.027(6) Uiso 1 1 d
H4B H 0.2815(15) 0.7192(17) 0.1651(12) 0.014(5) Uiso 1 1 d
H7A H 0.411(2) 0.888(2) 0.4192(17) 0.052(8) Uiso 1 1 d
H7B H 0.336(2) 0.819(3) 0.4326(18) 0.055(9) Uiso 1 1 d
H7C H 0.304(2) 0.943(3) 0.4049(19) 0.062(9) Uiso 1 1 d
H8 H 0.2729(17) 0.559(2) 0.0854(14) 0.027(6) Uiso 1 1 d
H9A H 0.5099(17) 0.653(2) 0.1438(15) 0.034(7) Uiso 1 1 d
H9B H 0.5402(18) 0.646(2) 0.2398(16) 0.039(7) Uiso 1 1 d
H9C H 0.531(2) 0.535(2) 0.1842(17) 0.046(8) Uiso 1 1 d
H10A H 0.4298(16) 0.397(2) 0.3396(14) 0.031(6) Uiso 1 1 d
H10B H 0.5135(19) 0.460(2) 0.3036(16) 0.034(7) Uiso 1 1 d
H10C H 0.4340(18) 0.383(2) 0.2484(15) 0.038(7) Uiso 1 1 d
H11 H 0.3426(18) 0.213(2) 0.5115(16) 0.039(7) Uiso 1 1 d
H12 H 0.4441(19) 0.374(2) 0.5899(16) 0.043(7) Uiso 1 1 d
H13 H 0.4009(17) 0.5376(19) 0.4943(14) 0.022(6) Uiso 1 1 d
H14 H 0.0221(17) 0.240(2) 0.4071(14) 0.032(6) Uiso 1 1 d
H15 H -0.0920(18) 0.405(2) 0.3685(15) 0.039(7) Uiso 1 1 d
H16 H 0.0010(16) 0.555(2) 0.3044(13) 0.022(6) Uiso 1 1 d
H17 H 0.2061(17) 0.099(2) 0.2461(14) 0.031(6) Uiso 1 1 d
H18 H 0.209(2) 0.167(3) 0.1038(17) 0.052(8) Uiso 1 1 d
H19 H 0.2199(18) 0.382(2) 0.1109(15) 0.042(7) Uiso 1 1 d
H20 H 0.1129(15) 0.7616(18) 0.2827(13) 0.021(5) Uiso 1 1 d
H21 H 0.1328(17) 0.767(2) 0.5268(15) 0.038(7) Uiso 1 1 d
H22 H 0.2253(17) 0.594(2) 0.4878(15) 0.033(7) Uiso 1 1 d
H23A H 0.034(2) 0.921(3) 0.444(2) 0.081(11) Uiso 1 1 d
H23B H 0.078(3) 0.961(3) 0.377(3) 0.094(14) Uiso 1 1 d
H23C H -0.004(3) 0.895(3) 0.353(3) 0.097(14) Uiso 1 1 d

loop_
_atom_site_aniso_label
_atom_site_aniso_U_11
_atom_site_aniso_U_22
_atom_site_aniso_U_33
_atom_site_aniso_U_23
_atom_site_aniso_U_13
_atom_site_aniso_U_12
Re 0.01689(3) 0.01192(3) 0.01799(3) 0.00182(3) 0.00566(2) 0.00063(3)
O1 0.0353(9) 0.0190(7) 0.0419(9) 0.0022(6) 0.0103(7) 0.0050(6)
O2 0.0666(13) 0.0306(9) 0.0467(10) -0.0139(7) 0.0338(10) -0.0050(8)
O3 0.0273(7) 0.0261(7) 0.0206(7) 0.0042(5) 0.0032(6) 0.0030(6)
N1 0.0211(8) 0.0192(8) 0.0269(8) 0.0087(6) 0.0046(6) 0.0012(6)
N2 0.0270(9) 0.0210(8) 0.0335(9) 0.0123(7) 0.0085(7) 0.0028(7)
N3 0.0217(8) 0.0194(7) 0.0247(8) 0.0020(6) 0.0070(6) -0.0026(6)
N4 0.0265(9) 0.0209(8) 0.0314(9) 0.0051(7) 0.0094(7) -0.0051(7)
N5 0.0269(9) 0.0130(7) 0.0308(9) -0.0006(6) 0.0113(7) -0.0005(6)
N6 0.0345(10) 0.0125(8) 0.0417(11) 0.0030(7) 0.0130(8) -0.0002(7)
N7 0.0192(7) 0.0183(7) 0.0179(7) 0.0001(5) 0.0065(6) -0.0011(6)
N8 0.0287(9) 0.0216(8) 0.0271(8) -0.0034(6) 0.0110(7) 0.0045(7)
C1 0.0204(9) 0.0142(9) 0.0285(9) 0.0024(6) 0.0094(7) 0.0020(6)
C2 0.0179(8) 0.0160(8) 0.0208(8) 0.0013(6) 0.0060(7) 0.0006(6)
C3 0.0207(9) 0.0144(8) 0.0226(9) -0.0006(6) 0.0069(7) -0.0015(7)
C4 0.0279(10) 0.0157(9) 0.0218(9) 0.0022(7) 0.0101(8) -0.0021(7)
C5 0.0291(10) 0.0173(9) 0.0271(9) -0.0013(7) 0.0156(8) -0.0010(7)
C6 0.0272(10) 0.0147(9) 0.0307(10) -0.0022(7) 0.0116(8) -0.0060(7)
C7 0.0436(14) 0.0277(12) 0.0332(12) -0.0102(9) 0.0146(11) -0.0066(10)
C8 0.0472(14) 0.0182(10) 0.0271(10) -0.0025(7) 0.0175(10) -0.0045(9)
C9 0.0326(12) 0.0279(12) 0.0478(14) -0.0001(10) 0.0242(11) -0.0014(9)
C10 0.0259(11) 0.0206(10) 0.0453(13) 0.0043(10) 0.0146(9) 0.0082(8)
C11 0.0278(11) 0.0344(13) 0.0424(13) 0.0240(10) 0.0088(10) 0.0054(9)
C12 0.0237(11) 0.0507(15) 0.0317(12) 0.0215(10) 0.0005(9) 0.0005(10)
C13 0.0226(10) 0.0316(12) 0.0276(10) 0.0095(8) 0.0048(8) -0.0011(8)
C14 0.0290(11) 0.0348(13) 0.0360(12) 0.0059(9) 0.0108(9) -0.0119(9)
C15 0.0220(11) 0.0446(14) 0.0384(12) 0.0021(10) 0.0102(9) -0.0079(9)
C16 0.0205(9) 0.0309(11) 0.0293(10) 0.0011(9) 0.0063(8) -0.0012(8)
C17 0.0430(14) 0.0129(10) 0.0580(16) -0.0033(10) 0.0217(12) -0.0015(9)
C18 0.0570(17) 0.0233(11) 0.0545(16) -0.0156(11) 0.0308(13) -0.0102(11)
C19 0.0423(13) 0.0228(10) 0.0360(12) -0.0081(9) 0.0206(10) -0.0073(9)
C20 0.0232(9) 0.0187(9) 0.0212(9) -0.0004(7) 0.0069(7) 0.0016(7)
C21 0.0314(11) 0.0302(11) 0.0235(10) -0.0052(8) 0.0115(8) 0.0000(8)
C22 0.0279(10) 0.0274(11) 0.0197(9) 0.0023(7) 0.0077(8) 0.0031(8)
C23 0.0507(17) 0.0345(14) 0.0440(15) -0.0055(11) 0.0163(13) 0.0196(12)
C24 0.0203(8) 0.0146(9) 0.0236(9) 0.0006(6) 0.0098(7) -0.0004(6)
B 0.0313(13) 0.0185(11) 0.0386(13) 0.0098(9) 0.0111(10) -0.0004(9)

loop_
_atom_type_symbol
_atom_type_description
_atom_type_scat_dispersion_real
_atom_type_scat_dispersion_imag
_atom_type_scat_source
C C 0.0033 0.0016 'International Tables Vol C Tables 4.2.6.8 and 6.1.1.4'
H H 0.0000 0.0000 'International Tables Vol C Tables 4.2.6.8 and 6.1.1.4'
B B 0.0013 0.0007 'International Tables Vol C Tables 4.2.6.8 and 6.1.1.4'
N N 0.0061 0.0033 'International Tables Vol C Tables 4.2.6.8 and 6.1.1.4'
O O 0.0106 0.0060 'International Tables Vol C Tables 4.2.6.8 and 6.1.1.4'
Re Re -1.0185 7.2310 'International Tables Vol C Tables 4.2.6.8 and 6.1.1.4'

loop_
_geom_angle_atom_site_label_1
_geom_angle_atom_site_label_2
_geom_angle_atom_site_label_3
_geom_angle
C24 Re N7 93.12(7)
C24 Re N5 89.36(7)
N7 Re N5 156.54(6)
C24 Re C2 102.04(7)
N7 Re C2 81.00(6)
N5 Re C2 121.25(6)
C24 Re N3 93.57(7)
N7 Re N3 78.03(6)
N5 Re N3 78.53(6)
C2 Re N3 154.45(6)
C24 Re C1 95.80(7)
N7 Re C1 119.04(6)
N5 Re C1 83.83(6)
C2 Re C1 38.17(7)
N3 Re C1 159.90(6)
C24 Re N1 174.41(7)
N7 Re N1 87.66(6)
N5 Re N1 87.74(6)
C2 Re N1 83.55(6)
N3 Re N1 81.17(6)
C1 Re N1 88.64(6)
C13 N1 N2 105.95(16)
C13 N1 Re 136.22(14)
N2 N1 Re 117.64(13)
C11 N2 N1 109.71(19)
C11 N2 B 128.60(19)
N1 N2 B 121.16(16)
C16 N3 N4 106.48(16)
C16 N3 Re 132.29(14)
N4 N3 Re 120.84(12)
C14 N4 N3 109.34(18)
C14 N4 B 130.52(18)
N3 N4 B 120.11(16)
C19 N5 N6 105.97(16)
C19 N5 Re 132.85(14)
N6 N5 Re 120.63(13)
C17 N6 N5 109.66(18)
C17 N6 B 127.75(19)
N5 N6 B 120.59(17)
C20 N7 C22 105.49(16)
C20 N7 Re 125.99(12)
C22 N7 Re 127.67(13)
C20 N8 C21 107.41(17)
C20 N8 C23 126.47(19)
C21 N8 C23 126.10(19)
C2 C1 C10 124.97(18)
C2 C1 C5 106.31(14)
C10 C1 C5 113.24(16)
C2 C1 Re 68.20(10)
C10 C1 Re 113.10(13)
C5 C1 Re 124.67(13)
C1 C2 C3 109.64(15)
C1 C2 Re 73.63(11)
C3 C2 Re 126.58(13)
C6 C3 C4 115.10(16)
C6 C3 C2 118.10(15)
C4 C3 C2 103.66(15)
C3 C4 C5 103.38(15)
C8 C5 C9 110.30(18)
C8 C5 C4 110.97(18)
C9 C5 C4 110.28(17)
C8 C5 C1 110.11(16)
C9 C5 C1 111.20(18)
C4 C5 C1 103.82(14)
O1 C6 C7 121.1(2)
O1 C6 C3 121.99(18)
C7 C6 C3 116.88(19)
O2 C8 C5 124.3(2)
N2 C11 C12 108.6(2)
C11 C12 C13 105.0(2)
N1 C13 C12 110.7(2)
N4 C14 C15 108.9(2)
C14 C15 C16 104.9(2)
N3 C16 C15 110.4(2)
N6 C17 C18 108.7(2)
C17 C18 C19 105.0(2)
N5 C19 C18 110.7(2)
N7 C20 N8 111.15(17)
C22 C21 N8 106.66(18)
C21 C22 N7 109.28(18)
O3 C24 Re 174.62(16)
N2 B N6 110.22(18)
N2 B N4 107.96(18)
N6 B N4 106.85(18)

loop_
_geom_bond_atom_site_label_1
_geom_bond_atom_site_label_2
_geom_bond_distance
Re C24 1.8297(18)
Re N7 2.1569(15)
Re N5 2.1646(16)
Re C2 2.1643(18)
Re N3 2.1747(16)
Re C1 2.2364(19)
Re N1 2.2676(15)
O1 C6 1.214(2)
O2 C8 1.218(3)
O3 C24 1.190(2)
N1 C13 1.336(3)
N1 N2 1.363(2)
N2 C11 1.345(3)
N2 B 1.529(3)
N3 C16 1.337(3)
N3 N4 1.363(2)
N4 C14 1.343(3)
N4 B 1.539(3)
N5 C19 1.337(3)
N5 N6 1.368(2)
N6 C17 1.350(3)
N6 B 1.530(3)
N7 C20 1.325(2)
N7 C22 1.386(2)
N8 C20 1.346(2)
N8 C21 1.367(3)
N8 C23 1.459(3)
C1 C2 1.440(3)
C1 C10 1.521(3)
C1 C5 1.577(3)
C2 C3 1.533(3)
C3 C6 1.510(3)
C3 C4 1.523(3)
C4 C5 1.536(3)
C5 C8 1.497(3)
C5 C9 1.534(3)
C6 C7 1.502(3)
C11 C12 1.366(4)
C12 C13 1.387(3)
C14 C15 1.371(3)
C15 C16 1.388(3)
C17 C18 1.365(4)
C18 C19 1.395(3)
C21 C22 1.354(3)
